data_1561023
loop_
_publ_author_name
'Xiao, Yu'
'Zhang, Chong'
'Qin, Yan'
'Wu, Chengchen'
'Zheng, Xiao'

_publ_section_title
;
 Highly efficient removal of As(V) from aqueous solutions using a novel
 octanuclear Zn(II)-based polymer: Synthesis, structure, properties and
 optimization using a response surface methodology
;
_journal_name_full 'Journal of Solid State Chemistry'
_journal_page_first 6
_journal_page_last 14
_journal_paper_doi 10.1016/j.jssc.2018.04.030
_journal_volume 264
_journal_year 2018
_chemical_formula_moiety 'C22 H18 N10 O24 Zn8'
_chemical_formula_sum 'C22 H18 N10 O24 Zn8'
_chemical_formula_weight 1329.42
_space_group_crystal_system triclinic
_space_group_IT_number 2
_space_group_name_Hall '-P 1'
_space_group_name_H-M_alt 'P -1'
_atom_sites_solution_hydrogens mixed
_atom_sites_solution_primary direct
_cell_angle_alpha 78.901(12)
_cell_angle_beta 85.319(12)
_cell_angle_gamma 75.131(14)
_cell_formula_units_Z 1
_cell_length_a 6.8131(11)
_cell_length_b 9.1255(15)
_cell_length_c 13.2080(17)
_cell_measurement_reflns_used 1606
_cell_measurement_temperature 293(2)
_cell_measurement_theta_max 28.4730
_cell_measurement_theta_min 3.9530
_cell_volume 778.4(2)
_computing_cell_refinement
;
CrysAlisPro, Agilent Technologies,
Version 1.171.37.35 (release 13-08-2014 CrysAlis171 .NET)
(compiled Aug 13 2014,18:06:01)
;
_computing_data_collection
;
CrysAlisPro, Agilent Technologies,
Version 1.171.37.35 (release 13-08-2014 CrysAlis171 .NET)
(compiled Aug 13 2014,18:06:01)
;
_computing_data_reduction
;
CrysAlisPro, Agilent Technologies,
Version 1.171.37.35 (release 13-08-2014 CrysAlis171 .NET)
(compiled Aug 13 2014,18:06:01)
;
_computing_molecular_graphics 'Olex2 (Dolomanov et al., 2009)'
_computing_publication_material 'Olex2 (Dolomanov et al., 2009)'
_computing_structure_refinement 'ShelXL (Sheldrick, 2015)'
_computing_structure_solution 'ShelXS (Sheldrick, 2008)'
_diffrn_ambient_temperature 293(2)
_diffrn_detector 'CCD plate'
_diffrn_detector_area_resol_mean 16.0233
_diffrn_detector_type Eos
_diffrn_measured_fraction_theta_full 0.895
_diffrn_measured_fraction_theta_max 0.995
_diffrn_measurement_details
;
#__ type_ start__ end____ width___ exp.time_
  1 omega   -2.00   88.00   1.0000   25.0000
omega____ theta____ kappa____ phi______ frames
    -       19.0173   57.0000   30.0000 90

#__ type_ start__ end____ width___ exp.time_
  2 omega  -24.00    7.00   1.0000   25.0000
omega____ theta____ kappa____ phi______ frames
    -      -18.9782  -77.0000   30.0000 31

#__ type_ start__ end____ width___ exp.time_
  3 omega  -12.00   61.00   1.0000   25.0000
omega____ theta____ kappa____ phi______ frames
    -       19.0173  -99.0000  -90.0000 73

#__ type_ start__ end____ width___ exp.time_
  4 omega  -52.00   73.00   1.0000   25.0000
omega____ theta____ kappa____ phi______ frames
    -       19.0173    0.0000 -180.0000 125

#__ type_ start__ end____ width___ exp.time_
  5 omega  -73.00    0.00   1.0000   25.0000
omega____ theta____ kappa____ phi______ frames
    -      -18.9782  -57.0000  120.0000 73
;
_diffrn_measurement_device 'four-circle diffractometer'
_diffrn_measurement_device_type 'SuperNova, Single source at offset, Eos'
_diffrn_measurement_method '\w scans'
_diffrn_orient_matrix_UB_11 0.0674008000
_diffrn_orient_matrix_UB_12 0.0449302000
_diffrn_orient_matrix_UB_13 0.0065264000
_diffrn_orient_matrix_UB_21 0.0232171000
_diffrn_orient_matrix_UB_22 0.0108066000
_diffrn_orient_matrix_UB_23 -0.0538416000
_diffrn_orient_matrix_UB_31 -0.0808331000
_diffrn_orient_matrix_UB_32 0.0674078000
_diffrn_orient_matrix_UB_33 -0.0075428000
_diffrn_radiation_monochromator mirror
_diffrn_radiation_probe x-ray
_diffrn_radiation_type MoK\a
_diffrn_radiation_wavelength 0.71073
_diffrn_reflns_av_R_equivalents 0.0368
_diffrn_reflns_av_unetI/netI 0.0607
_diffrn_reflns_Laue_measured_fraction_full 0.895
_diffrn_reflns_Laue_measured_fraction_max 0.995
_diffrn_reflns_limit_h_max 8
_diffrn_reflns_limit_h_min -8
_diffrn_reflns_limit_k_max 9
_diffrn_reflns_limit_k_min -10
_diffrn_reflns_limit_l_max 15
_diffrn_reflns_limit_l_min -13
_diffrn_reflns_number 5102
_diffrn_reflns_point_group_measured_fraction_full 0.895
_diffrn_reflns_point_group_measured_fraction_max 0.995
_diffrn_reflns_theta_full 26.000
_diffrn_reflns_theta_max 25.097
_diffrn_reflns_theta_min 3.513
_diffrn_source 'SuperNova (Mo) X-ray Source'
_exptl_absorpt_coefficient_mu 6.182
_exptl_absorpt_correction_T_max 1.00000
_exptl_absorpt_correction_T_min 0.62301
_exptl_absorpt_correction_type multi-scan
_exptl_absorpt_process_details
;
CrysAlisPro, Agilent Technologies,
Version 1.171.37.35 (release 13-08-2014 CrysAlis171 .NET)
(compiled Aug 13 2014,18:06:01)
Empirical absorption correction using spherical harmonics,
 implemented in SCALE3 ABSPACK scaling algorithm.
;
_exptl_crystal_density_diffrn 2.836
_exptl_crystal_density_method 'not measured'
_exptl_crystal_description Block
_exptl_crystal_F_000 652
_refine_diff_density_max 1.472
_refine_diff_density_min -2.032
_refine_diff_density_rms 0.226
_refine_ls_extinction_coef .
_refine_ls_extinction_method none
_refine_ls_goodness_of_fit_ref 1.148
_refine_ls_hydrogen_treatment mixed
_refine_ls_matrix_type full
_refine_ls_number_parameters 315
_refine_ls_number_reflns 2749
_refine_ls_number_restraints 136
_refine_ls_restrained_S_all 1.136
_refine_ls_R_factor_all 0.0858
_refine_ls_R_factor_gt 0.0724
_refine_ls_shift/su_max 0.001
_refine_ls_shift/su_mean 0.000
_refine_ls_structure_factor_coef Fsqd
_refine_ls_weighting_details
;
 w=1/[\s^2^(Fo^2^)+(0.0446P)^2^+22.9820P]
 where P=(Fo^2^+2Fc^2^)/3
;
_refine_ls_weighting_scheme calc
_refine_ls_wR_factor_gt 0.1742
_refine_ls_wR_factor_ref 0.1821
_reflns_Friedel_coverage 0.000
_reflns_Friedel_fraction_full .
_reflns_Friedel_fraction_max .
_reflns_number_gt 2283
_reflns_number_total 2749
_reflns_threshold_expression 'I > 2\s(I)'
_cod_data_source_file JSSC-2018-264-6.cif
_cod_data_source_block zn8
_cod_database_code 1561023
_chemical_oxdiff_formula 'C1 H1 O1 N1 Zn1'
_shelx_space_group_comment
;
The symmetry employed for this shelxl refinement is uniquely defined
by the following loop, which should always be used as a source of
symmetry information in preference to the above space-group names.
They are only intended as comments.
;
_reflns_odcompleteness_completeness 99.62
_reflns_odcompleteness_iscentric 1
_reflns_odcompleteness_theta 26.32
_olex2_refinement_description
;
1. Fixed Uiso
 At 1.2 times of:
  All C(H) groups, All O(H) groups
 At 1.5 times of:
  All N(H,H) groups, All O(H,H) groups
2. Restrained distances
 O9-H9
 0.86 with sigma of 0.01
 O11-H11
 0.86 with sigma of 0.01
 O10-H10
 0.85 with sigma of 0.01
3. Rigid bond restraints
 C5
 with sigma for 1-2 distances of 0.001 and sigma for 1-3 distances of 0.001
 O3, C5
 with sigma for 1-2 distances of 0.001 and sigma for 1-3 distances of 0.001
4. Uiso/Uaniso restraints and constraints
O5 \\sim O8 \\sim O6 \\sim O9 \\sim O11 \\sim O12 \\sim O10 \\sim O2 \\sim O1
\\sim O7 \\sim O3 \\sim O4 \\sim O4': within 3.8A with sigma of 0.005 and sigma
for terminal atoms of 0.01
Uanis(O3) \\sim Ueq: with sigma of 0.01 and sigma for terminal atoms of 0.02
Uanis(C5) \\sim Ueq: with sigma of 0.01 and sigma for terminal atoms of 0.02
5. Others
 Sof(O4')=1-FVAR(1)
 Sof(O4)=FVAR(1)
 Fixed Sof: Zn5(0.5)
6.a Riding coordinates:
 O11(H11), O10(H10)
6.b Rotating group:
 O12(H12A,H12B)
6.c Aromatic/amide H refined with riding coordinates:
 C3(H3), C6(H6)
;

loop_
_space_group_symop_operation_xyz
'x, y, z'
'-x, -y, -z'

loop_
_atom_site_label
_atom_site_type_symbol
_atom_site_fract_x
_atom_site_fract_y
_atom_site_fract_z
_atom_site_U_iso_or_equiv
_atom_site_adp_type
_atom_site_occupancy
_atom_site_site_symmetry_order
_atom_site_calc_flag
_atom_site_refinement_flags_posn
_atom_site_refinement_flags_adp
_atom_site_refinement_flags_occupancy
_atom_site_disorder_assembly
_atom_site_disorder_group
Zn1 Zn 0.44469(15) 0.24634(11) 0.48544(8) 0.0166(2) Uani 1 1 d . . . . .
Zn3 Zn 0.19737(16) 0.33402(11) 0.71579(8) 0.0181(2) Uani 1 1 d . . . . .
Zn2 Zn 0.0000 0.5000 0.5000 0.0218(4) Uani 1 2 d S T P . .
Zn4 Zn 0.4202(2) 0.60421(16) 0.76700(11) 0.0416(4) Uani 1 1 d . . . . .
O5 O 0.7171(9) 0.2653(7) 0.5352(5) 0.0194(10) Uani 1 1 d . U . . .
O8 O 0.4693(10) 0.3385(7) 0.7827(5) 0.0214(9) Uani 1 1 d . U . . .
N1 N 0.2899(11) 0.1040(8) 0.6968(5) 0.0158(17) Uani 1 1 d . . . . .
C2 C 0.8808(12) -0.1784(9) 0.7203(6) 0.0130(18) Uani 1 1 d . . . . .
C7 C 0.7965(13) 0.1004(10) 0.6950(7) 0.016(2) Uani 1 1 d . . . . .
C3 C 0.8769(13) -0.0376(10) 0.6586(7) 0.0172(19) Uani 1 1 d . . . . .
H3 H 0.9291 -0.0343 0.5912 0.021 Uiso 1 1 calc R . . . .
C4 C 0.7989(13) -0.1834(10) 0.8214(7) 0.017(2) Uani 1 1 d . . . . .
C11 C 0.2935(13) -0.0313(10) 0.7613(7) 0.019(2) Uani 1 1 d . . . . .
C8 C 0.7997(12) 0.2480(10) 0.6194(7) 0.0150(19) Uani 1 1 d . . . . .
C9 C 0.7176(13) 0.0955(10) 0.7960(7) 0.0161(19) Uani 1 1 d . . . . .
C6 C 0.7221(13) -0.0474(10) 0.8591(7) 0.017(2) Uani 1 1 d . . . . .
H6 H 0.6731 -0.0511 0.9271 0.020 Uiso 1 1 calc R . . . .
O6 O 0.8925(9) 0.3388(7) 0.6411(5) 0.0184(11) Uani 1 1 d . U . . .
N5 N 0.2337(14) -0.0450(9) 0.8600(6) 0.027(2) Uani 1 1 d . . . . .
H5A H 0.190(17) 0.049(13) 0.881(9) 0.040 Uiso 1 1 d R . . . .
H5B H 0.267(18) -0.121(13) 0.889(9) 0.040 Uiso 1 1 d R . . . .
C10 C 0.6065(13) 0.2418(10) 0.8361(7) 0.018(2) Uani 1 1 d . . . . .
C5 C 0.7653(15) -0.3307(11) 0.8857(7) 0.0255(13) Uani 1 1 d . U . . .
O9 O 0.3024(10) 0.6120(7) 0.9054(5) 0.0266(13) Uani 1 1 d D U . . .
H9 H 0.208(2) 0.601(6) 0.9517(14) 0.032 Uiso 1 1 d DR . . . .
O11 O 0.2678(9) 0.4045(6) 0.5675(4) 0.0157(10) Uani 1 1 d D U . . .
H11 H 0.3424 0.4671 0.5691 0.019 Uiso 1 1 d DR . . . .
O12 O 0.0680(11) 0.2841(8) 0.8625(5) 0.0296(16) Uani 1 1 d . U . . .
H12A H -0.0625 0.3208 0.8619 0.044 Uiso 1 1 d GR . . . .
H12B H 0.1169 0.3249 0.9057 0.044 Uiso 1 1 d GR . . . .
N2 N 0.3723(11) 0.0672(8) 0.6049(5) 0.0146(16) Uani 1 1 d . . . . .
O10 O 0.5198(9) 0.5855(7) 0.6301(5) 0.0195(10) Uani 1 1 d D U . . .
H10 H 0.5057 0.5013 0.6170 0.023 Uiso 1 1 d DR . . . .
C1 C 0.9652(13) -0.3227(10) 0.6747(7) 0.019(2) Uani 1 1 d . . . . .
O2 O 1.0947(10) -0.4275(7) 0.7258(5) 0.0244(12) Uani 1 1 d . U . . .
O1 O 0.9017(10) -0.3218(7) 0.5882(5) 0.0215(12) Uani 1 1 d . U . . .
N4 N 0.3699(11) -0.1474(8) 0.7098(6) 0.0167(17) Uani 1 1 d . . . . .
N3 N 0.4167(10) -0.0846(8) 0.6149(6) 0.0157(16) Uani 1 1 d . . . . .
O7 O 0.6620(12) 0.2603(8) 0.9178(5) 0.0341(14) Uani 1 1 d . U . . .
Zn5 Zn 0.5139(4) 0.4576(3) 0.97589(19) 0.0299(6) Uani 0.5 1 d . . . . .
O3 O 0.7044(10) -0.4186(7) 0.8441(6) 0.0297(9) Uani 1 1 d . U . . .
O4 O 0.714(2) -0.3286(15) 0.9735(12) 0.028(2) Uani 0.476(13) 1 d . U . A 2
O4' O 0.871(2) -0.3758(14) 0.9758(11) 0.029(2) Uani 0.524(13) 1 d . U . A 1

loop_
_atom_site_aniso_label
_atom_site_aniso_U_11
_atom_site_aniso_U_22
_atom_site_aniso_U_33
_atom_site_aniso_U_23
_atom_site_aniso_U_13
_atom_site_aniso_U_12
Zn1 0.0184(5) 0.0135(4) 0.0176(5) -0.0053(4) 0.0048(4) -0.0033(4)
Zn3 0.0233(5) 0.0134(4) 0.0157(5) -0.0044(4) 0.0032(4) -0.0009(4)
Zn2 0.0184(7) 0.0222(7) 0.0221(7) -0.0108(6) -0.0046(6) 0.0063(6)
Zn4 0.0478(8) 0.0428(7) 0.0343(7) -0.0120(6) 0.0069(6) -0.0102(6)
O5 0.0202(18) 0.0195(17) 0.0182(18) -0.0022(16) 0.0009(16) -0.0058(16)
O8 0.0250(15) 0.0196(15) 0.0199(15) -0.0064(14) 0.0006(15) -0.0042(14)
N1 0.018(4) 0.014(3) 0.014(3) -0.005(3) 0.002(3) 0.000(3)
C2 0.010(4) 0.016(4) 0.012(4) -0.001(3) 0.000(3) -0.002(3)
C7 0.013(4) 0.018(4) 0.015(4) 0.003(3) -0.001(3) -0.003(3)
C3 0.017(4) 0.019(4) 0.020(4) -0.012(3) 0.004(3) -0.009(3)
C4 0.014(4) 0.015(4) 0.020(4) 0.000(3) 0.000(3) -0.004(3)
C11 0.012(4) 0.022(4) 0.023(4) -0.007(4) -0.002(3) -0.003(3)
C8 0.009(4) 0.019(4) 0.017(4) -0.007(3) 0.003(3) -0.001(3)
C9 0.013(4) 0.020(4) 0.017(4) -0.007(3) 0.002(3) -0.003(3)
C6 0.017(4) 0.018(4) 0.016(4) -0.007(3) -0.002(3) -0.002(3)
O6 0.0191(19) 0.0172(19) 0.0194(19) -0.0028(17) 0.0014(18) -0.0062(17)
N5 0.038(5) 0.017(4) 0.019(4) 0.005(3) 0.003(4) -0.003(3)
C10 0.015(4) 0.020(4) 0.019(4) -0.005(3) -0.003(4) -0.001(3)
C5 0.035(3) 0.0239(16) 0.020(3) -0.0067(11) 0.0125(17) -0.0137(12)
O9 0.034(2) 0.024(2) 0.022(2) -0.006(2) 0.001(2) -0.005(2)
O11 0.0189(19) 0.0148(18) 0.0156(19) -0.0066(16) 0.0036(17) -0.0063(16)
O12 0.035(3) 0.030(3) 0.028(3) -0.016(3) 0.009(3) -0.009(3)
N2 0.017(3) 0.011(3) 0.015(3) -0.004(3) 0.004(3) -0.001(3)
O10 0.0216(18) 0.0168(17) 0.0181(18) -0.0034(16) 0.0040(17) -0.0025(16)
C1 0.015(4) 0.017(4) 0.026(5) -0.004(4) 0.007(4) -0.009(3)
O2 0.027(2) 0.019(2) 0.027(2) -0.0091(19) -0.007(2) 0.0009(19)
O1 0.023(2) 0.017(2) 0.025(2) -0.0077(19) -0.005(2) -0.0013(19)
N4 0.023(4) 0.007(3) 0.020(4) -0.002(3) 0.004(3) -0.005(3)
N3 0.013(3) 0.009(3) 0.027(4) -0.008(3) 0.001(3) -0.002(3)
O7 0.044(3) 0.028(2) 0.026(2) -0.010(2) -0.004(2) 0.003(2)
Zn5 0.0314(12) 0.0271(12) 0.0315(13) -0.0018(9) -0.0019(11) -0.0100(10)
O3 0.0307(18) 0.0209(13) 0.0379(18) -0.0018(10) -0.0084(13) -0.0075(11)
O4 0.032(3) 0.020(3) 0.034(4) -0.001(3) -0.006(3) -0.010(3)
O4' 0.032(4) 0.022(4) 0.031(4) 0.002(4) -0.007(4) -0.008(4)

loop_
_atom_type_symbol
_atom_type_description
_atom_type_scat_dispersion_real
_atom_type_scat_dispersion_imag
_atom_type_scat_source
C C 0.0033 0.0016 'International Tables Vol C Tables 4.2.6.8 and 6.1.1.4'
H H 0.0000 0.0000 'International Tables Vol C Tables 4.2.6.8 and 6.1.1.4'
N N 0.0061 0.0033 'International Tables Vol C Tables 4.2.6.8 and 6.1.1.4'
O O 0.0106 0.0060 'International Tables Vol C Tables 4.2.6.8 and 6.1.1.4'
Zn Zn 0.2839 1.4301 'International Tables Vol C Tables 4.2.6.8 and 6.1.1.4'

loop_
_geom_angle_atom_site_label_1
_geom_angle_atom_site_label_2
_geom_angle_atom_site_label_3
_geom_angle
_geom_angle_site_symmetry_1
_geom_angle_site_symmetry_3
O5 Zn1 N2 101.6(3) . .
O5 Zn1 N3 95.3(3) . 2_656
O11 Zn1 O5 94.4(2) . .
O11 Zn1 N2 87.8(2) . .
O11 Zn1 N3 170.0(3) . 2_656
O10 Zn1 O5 84.8(3) 2_666 .
O10 Zn1 O11 90.7(2) 2_666 .
O10 Zn1 N2 173.6(3) 2_666 .
O10 Zn1 N3 87.8(3) 2_666 2_656
N3 Zn1 N2 92.6(3) 2_656 .
O8 Zn3 O6 177.9(2) . 1_455
O8 Zn3 O2 86.5(2) . 1_465
N1 Zn3 O8 96.2(3) . .
N1 Zn3 O6 85.8(3) . 1_455
N1 Zn3 O2 176.4(3) . 1_465
O11 Zn3 O8 99.1(2) . .
O11 Zn3 N1 90.8(3) . .
O11 Zn3 O6 80.5(2) . 1_455
O11 Zn3 O12 169.0(3) . .
O11 Zn3 O2 86.4(2) . 1_465
O12 Zn3 O8 90.0(3) . .
O12 Zn3 N1 94.3(3) . .
O12 Zn3 O6 90.3(3) . 1_455
O12 Zn3 O2 88.1(3) . 1_465
O2 Zn3 O6 91.5(2) 1_465 1_455
O6 Zn2 O6 180.0(3) 2_666 1_455
O11 Zn2 O6 80.9(2) . 1_455
O11 Zn2 O6 80.9(2) 2_566 2_666
O11 Zn2 O6 99.1(2) . 2_666
O11 Zn2 O6 99.1(2) 2_566 1_455
O11 Zn2 O11 180.00(18) 2_566 .
O11 Zn2 O1 83.5(2) . 2_656
O11 Zn2 O1 83.5(2) 2_566 1_465
O11 Zn2 O1 96.5(2) . 1_465
O11 Zn2 O1 96.5(2) 2_566 2_656
O1 Zn2 O6 93.5(2) 1_465 2_666
O1 Zn2 O6 86.5(2) 2_656 2_666
O1 Zn2 O6 86.5(2) 1_465 1_455
O1 Zn2 O6 93.5(2) 2_656 1_455
O1 Zn2 O1 180.0(3) 2_656 1_465
O8 Zn4 O2 75.8(2) . 1_465
O9 Zn4 O8 94.7(3) . .
O9 Zn4 O2 85.4(3) . 1_465
O9 Zn4 N4 98.5(3) . 1_565
O9 Zn4 O3 82.9(3) . 1_565
O10 Zn4 O8 81.9(2) . .
O10 Zn4 O9 174.9(3) . .
O10 Zn4 O2 90.1(3) . 1_465
O10 Zn4 N4 84.5(3) . 1_565
O10 Zn4 O3 101.0(3) . 1_565
N4 Zn4 O8 165.2(3) 1_565 .
N4 Zn4 O2 98.6(3) 1_565 1_465
N4 Zn4 O3 95.1(3) 1_565 1_565
O3 Zn4 O8 93.1(2) 1_565 .
O3 Zn4 O2 163.1(2) 1_565 1_465
C8 O5 Zn1 137.4(6) . .
Zn3 O8 Zn4 99.3(2) . .
C10 O8 Zn3 136.1(6) . .
C10 O8 Zn4 123.2(6) . .
C11 N1 Zn3 133.3(6) . .
C11 N1 N2 106.3(7) . .
N2 N1 Zn3 120.4(5) . .
C3 C2 C4 119.2(8) . .
C3 C2 C1 118.7(8) . .
C4 C2 C1 122.1(7) . .
C3 C7 C8 116.7(8) . .
C9 C7 C3 119.2(8) . .
C9 C7 C8 124.1(8) . .
C2 C3 C7 121.7(8) . .
C2 C3 H3 119.2 . .
C7 C3 H3 119.2 . .
C2 C4 C5 121.5(8) . .
C6 C4 C2 119.7(8) . .
C6 C4 C5 118.3(8) . .
N5 C11 N1 124.9(8) . .
N5 C11 N4 126.0(8) . .
N4 C11 N1 109.1(8) . .
O5 C8 C7 116.2(8) . .
O6 C8 O5 124.2(8) . .
O6 C8 C7 119.5(8) . .
C7 C9 C6 119.4(8) . .
C7 C9 C10 121.5(8) . .
C6 C9 C10 118.8(8) . .
C4 C6 C9 120.8(8) . .
C4 C6 H6 119.6 . .
C9 C6 H6 119.6 . .
Zn2 O6 Zn3 85.5(2) 1_655 1_655
C8 O6 Zn3 139.8(5) . 1_655
C8 O6 Zn2 115.3(5) . 1_655
C11 N5 H5A 113(7) . .
C11 N5 H5B 114(10) . .
H5A N5 H5B 130(10) . .
O8 C10 C9 119.0(8) . .
O7 C10 O8 123.9(8) . .
O7 C10 C9 117.1(8) . .
O3 C5 C4 118.9(9) . .
O3 C5 O4' 123.8(10) . .
O4 C5 C4 117.2(11) . .
O4 C5 O3 116.2(11) . .
O4' C5 C4 113.5(10) . .
Zn4 O9 H9 152(3) . .
Zn4 O9 Zn5 118.6(3) . 2_667
Zn5 O9 Zn4 96.7(3) . .
Zn5 O9 H9 96(2) . .
Zn5 O9 H9 84.3(14) 2_667 .
Zn5 O9 Zn5 31.70(17) . 2_667
Zn1 O11 H11 103.6 . .
Zn3 O11 Zn1 118.7(3) . .
Zn3 O11 Zn2 105.2(3) . .
Zn3 O11 H11 104.4 . .
Zn2 O11 Zn1 110.0(3) . .
Zn2 O11 H11 115.2 . .
Zn3 O12 H12A 110.5 . .
Zn3 O12 H12B 110.1 . .
H12A O12 H12B 108.5 . .
N1 N2 Zn1 119.1(5) . .
N3 N2 Zn1 132.7(6) . .
N3 N2 N1 107.5(6) . .
Zn1 O10 H10 119.8 2_666 .
Zn4 O10 Zn1 127.6(3) . 2_666
Zn4 O10 H10 109.0 . .
O2 C1 C2 116.7(8) . .
O2 C1 O1 127.2(8) . .
O1 C1 C2 116.1(7) . .
Zn3 O2 Zn4 96.3(2) 1_645 1_645
C1 O2 Zn3 130.0(6) . 1_645
C1 O2 Zn4 123.3(6) . 1_645
C1 O1 Zn2 125.6(5) . 1_645
C11 N4 Zn4 128.5(6) . 1_545
N3 N4 Zn4 124.8(5) . 1_545
N3 N4 C11 106.7(7) . .
N2 N3 Zn1 134.4(6) . 2_656
N2 N3 N4 110.4(7) . .
N4 N3 Zn1 115.1(5) . 2_656
C10 O7 Zn5 118.5(6) . .
O9 Zn5 O9 148.30(17) . 2_667
O9 Zn5 O7 122.4(3) . .
O9 Zn5 O7 89.2(3) 2_667 .
O9 Zn5 O3 79.4(3) . 1_565
O9 Zn5 O3 103.9(3) 2_667 1_565
O9 Zn5 O4 86.4(4) . 2_657
O9 Zn5 O4 101.2(4) 2_667 2_657
O7 Zn5 O3 84.0(3) . 1_565
O7 Zn5 O4 83.0(5) . 2_657
Zn5 Zn5 O9 69.4(3) 2_667 2_667
Zn5 Zn5 O9 78.9(3) 2_667 .
Zn5 Zn5 O7 158.2(4) 2_667 .
Zn5 Zn5 O3 96.9(3) 2_667 1_565
Zn5 Zn5 O4 104.5(5) 2_667 2_657
O4 Zn5 O3 151.5(5) 2_657 1_565
Zn4 O3 Zn5 77.6(2) 1_545 1_545
C5 O3 Zn4 132.7(6) . 1_545
C5 O3 Zn5 104.5(6) . 1_545
C5 O4 Zn5 112.2(11) . 2_657

loop_
_geom_bond_atom_site_label_1
_geom_bond_atom_site_label_2
_geom_bond_distance
_geom_bond_site_symmetry_2
Zn1 O5 2.077(7) .
Zn1 O11 2.051(6) .
Zn1 N2 2.167(7) .
Zn1 O10 1.993(6) 2_666
Zn1 N3 2.159(7) 2_656
Zn3 O8 2.130(7) .
Zn3 N1 2.089(7) .
Zn3 O6 2.358(6) 1_455
Zn3 O11 2.000(6) .
Zn3 O12 2.080(7) .
Zn3 O2 2.134(6) 1_465
Zn2 O6 2.334(6) 2_666
Zn2 O6 2.334(6) 1_455
Zn2 O11 2.008(6) .
Zn2 O11 2.008(6) 2_566
Zn2 O1 2.119(6) 1_465
Zn2 O1 2.119(6) 2_656
Zn4 O8 2.331(6) .
Zn4 O9 1.942(6) .
Zn4 O10 1.902(6) .
Zn4 O2 2.426(7) 1_465
Zn4 N4 2.193(7) 1_565
Zn4 O3 2.205(7) 1_565
O5 C8 1.253(11) .
O8 C10 1.262(10) .
N1 C11 1.354(11) .
N1 N2 1.360(10) .
C2 C3 1.377(12) .
C2 C4 1.402(12) .
C2 C1 1.512(12) .
C7 C3 1.397(12) .
C7 C8 1.518(12) .
C7 C9 1.394(12) .
C3 H3 0.9300 .
C4 C6 1.387(12) .
C4 C5 1.505(12) .
C11 N5 1.326(12) .
C11 N4 1.338(11) .
C8 O6 1.247(11) .
C9 C6 1.400(12) .
C9 C10 1.524(12) .
C6 H6 0.9300 .
O6 Zn3 2.358(6) 1_655
O6 Zn2 2.334(6) 1_655
N5 H5A 0.92(12) .
N5 H5B 0.71(11) .
C10 O7 1.227(12) .
C5 O3 1.223(13) .
C5 O4 1.187(18) .
C5 O4' 1.379(17) .
O9 H9 0.860(10) .
O9 Zn5 1.898(7) .
O9 Zn5 1.990(7) 2_667
O11 H11 0.8607 .
O12 H12A 0.8663 .
O12 H12B 0.8669 .
N2 N3 1.322(10) .
O10 Zn1 1.993(6) 2_666
O10 H10 0.8492 .
C1 O2 1.251(11) .
C1 O1 1.252(12) .
O2 Zn3 2.134(6) 1_645
O2 Zn4 2.426(7) 1_645
O1 Zn2 2.119(6) 1_645
N4 Zn4 2.193(7) 1_545
N4 N3 1.325(10) .
N3 Zn1 2.159(7) 2_656
O7 Zn5 2.079(7) .
Zn5 O9 1.990(7) 2_667
Zn5 Zn5 1.065(5) 2_667
Zn5 O3 2.370(8) 1_565
Zn5 O4 2.168(15) 2_657
O3 Zn4 2.205(7) 1_545
O3 Zn5 2.370(8) 1_545
O4 Zn5 2.168(15) 2_657

loop_
_geom_torsion_atom_site_label_1
_geom_torsion_atom_site_label_2
_geom_torsion_atom_site_label_3
_geom_torsion_atom_site_label_4
_geom_torsion
_geom_torsion_site_symmetry_1
_geom_torsion_site_symmetry_2
_geom_torsion_site_symmetry_3
_geom_torsion_site_symmetry_4
Zn1 O5 C8 C7 48.3(11) . . . .
Zn1 O5 C8 O6 -136.2(7) . . . .
Zn1 N2 N3 Zn1 -8.4(12) . . . 2_656
Zn1 N2 N3 N4 168.8(6) . . . .
Zn3 O8 C10 C9 54.7(12) . . . .
Zn3 O8 C10 O7 -127.9(9) . . . .
Zn3 N1 C11 N5 -0.6(14) . . . .
Zn3 N1 C11 N4 -179.5(6) . . . .
Zn3 N1 N2 Zn1 8.3(8) . . . .
Zn3 N1 N2 N3 179.9(5) . . . .
Zn4 O8 C10 C9 -141.8(7) . . . .
Zn4 O8 C10 O7 35.7(13) . . . .
Zn4 O9 Zn5 O9 136.7(4) . . . 2_667
Zn4 O9 Zn5 O7 -38.5(5) . . . .
Zn4 O9 Zn5 Zn5 136.7(4) . . . 2_667
Zn4 O9 Zn5 O3 37.3(3) . . . 1_565
Zn4 O9 Zn5 O4 -117.8(5) . . . 2_657
Zn4 N4 N3 Zn1 -0.8(9) 1_545 . . 2_656
Zn4 N4 N3 N2 -178.6(5) 1_545 . . .
O5 C8 O6 Zn3 -134.8(7) . . . 1_655
O5 C8 O6 Zn2 -19.6(10) . . . 1_655
O8 C10 O7 Zn5 2.8(13) . . . .
N1 C11 N4 Zn4 179.6(6) . . . 1_545
N1 C11 N4 N3 1.2(10) . . . .
N1 N2 N3 Zn1 -178.3(6) . . . 2_656
N1 N2 N3 N4 -1.1(9) . . . .
C2 C4 C6 C9 2.7(13) . . . .
C2 C4 C5 O3 -38.6(13) . . . .
C2 C4 C5 O4 173.0(11) . . . .
C2 C4 C5 O4' 120.3(11) . . . .
C2 C1 O2 Zn3 162.1(6) . . . 1_645
C2 C1 O2 Zn4 -61.6(9) . . . 1_645
C2 C1 O1 Zn2 176.7(5) . . . 1_645
C7 C8 O6 Zn3 40.6(12) . . . 1_655
C7 C8 O6 Zn2 155.8(6) . . . 1_655
C7 C9 C6 C4 -1.8(13) . . . .
C7 C9 C10 O8 48.3(13) . . . .
C7 C9 C10 O7 -129.3(10) . . . .
C3 C2 C4 C6 -2.3(13) . . . .
C3 C2 C4 C5 169.1(8) . . . .
C3 C2 C1 O2 130.4(9) . . . .
C3 C2 C1 O1 -47.4(11) . . . .
C3 C7 C8 O5 54.9(11) . . . .
C3 C7 C8 O6 -120.8(9) . . . .
C3 C7 C9 C6 0.6(13) . . . .
C3 C7 C9 C10 -173.0(8) . . . .
C4 C2 C3 C7 1.1(13) . . . .
C4 C2 C1 O2 -52.4(12) . . . .
C4 C2 C1 O1 129.8(9) . . . .
C4 C5 O3 Zn4 -63.5(12) . . . 1_545
C4 C5 O3 Zn5 -150.0(7) . . . 1_545
C4 C5 O4 Zn5 140.0(8) . . . 2_657
C11 N1 N2 Zn1 -169.7(6) . . . .
C11 N1 N2 N3 1.8(9) . . . .
C11 N4 N3 Zn1 177.8(6) . . . 2_656
C11 N4 N3 N2 0.0(9) . . . .
C8 C7 C3 C2 -179.6(8) . . . .
C8 C7 C9 C6 179.9(8) . . . .
C8 C7 C9 C10 6.4(13) . . . .
C9 C7 C3 C2 -0.2(13) . . . .
C9 C7 C8 O5 -124.4(9) . . . .
C9 C7 C8 O6 59.8(12) . . . .
C9 C10 O7 Zn5 -179.7(6) . . . .
C6 C4 C5 O3 132.9(10) . . . .
C6 C4 C5 O4 -15.4(15) . . . .
C6 C4 C5 O4' -68.2(12) . . . .
C6 C9 C10 O8 -125.2(9) . . . .
C6 C9 C10 O7 57.1(12) . . . .
N5 C11 N4 Zn4 0.7(14) . . . 1_545
N5 C11 N4 N3 -177.8(9) . . . .
C10 C9 C6 C4 171.9(8) . . . .
C5 C4 C6 C9 -169.0(8) . . . .
N2 N1 C11 N5 177.1(9) . . . .
N2 N1 C11 N4 -1.8(10) . . . .
C1 C2 C3 C7 178.4(8) . . . .
C1 C2 C4 C6 -179.5(8) . . . .
C1 C2 C4 C5 -8.1(13) . . . .
O2 C1 O1 Zn2 -0.9(13) . . . 1_645
O1 C1 O2 Zn3 -20.3(14) . . . 1_645
O1 C1 O2 Zn4 116.0(9) . . . 1_645
Zn5 O9 Zn5 O9 -0.002(1) 2_667 . . 2_667
Zn5 O9 Zn5 O7 -175.1(5) 2_667 . . .
Zn5 O9 Zn5 O3 -99.3(3) 2_667 . . 1_565
Zn5 O9 Zn5 O4 105.5(5) 2_667 . . 2_657
O3 C5 O4 Zn5 -9.2(14) . . . 2_657
O4 C5 O3 Zn4 85.1(13) . . . 1_545
O4 C5 O3 Zn5 -1.3(12) . . . 1_545
O4' C5 O3 Zn4 139.8(10) . . . 1_545
O4' C5 O3 Zn5 53.4(12) . . . 1_545
O4' C5 O4 Zn5 -122.2(13) . . . 2_657
